data_9013881
loop_
_publ_author_name
'Sokolova, E.'
'Camara, F.'
'Hawthorne, F. C.'
'Abdu, Y.'

_publ_section_title
;
 From structure topology to chemical composition. VII. Titanium silicates:
 the crystal structure and crystal chemistry of jinshajiangite
;
_journal_name_full 'European Journal of Mineralogy'
_journal_page_first 871
_journal_page_last 883
_journal_paper_doi 10.1127/0935-1221/2009/0021-1945
_journal_volume 21
_journal_year 2009
_chemical_compound_source 'Norra Karr, Tonkoping province, Sweden'
_chemical_formula_sum
;Ba2.32 Ca1.6 F2.72 Fe12.64 H9.28 K1.44 Mg0.4 Mn2.52 Na2.68 O73.28 Si16 Ti8
 Zr0.16
;
_chemical_name_mineral Jinshajiangite
_space_group_IT_number 12
_symmetry_space_group_name_Hall '-C 2y'
_symmetry_space_group_name_H-M 'C 1 2/m 1'
_cell_angle_alpha 90
_cell_angle_beta 94.937
_cell_angle_gamma 90
_cell_formula_units_Z 2
_cell_length_a 10.6785
_cell_length_b 13.786
_cell_length_c 20.700
_cell_volume 3036.020
_database_code_amcsd 0007327
_exptl_crystal_density_diffrn 3.758
_cod_original_formula_sum
;Fe12.64 Mg.4 Mn2.52 Zr.16 Na2.68 Ti8 Si16 Ba2.32 K1.44 Ca1.6 O73.28 F2.72
 H9.28
;
_cod_database_code 9013881

loop_
_space_group_symop_operation_xyz
x,y,z
1/2+x,1/2+y,z
x,-y,z
1/2+x,1/2-y,z
-x,y,-z
1/2-x,1/2+y,-z
-x,-y,-z
1/2-x,1/2-y,-z

loop_
_atom_site_aniso_label
_atom_site_aniso_U_11
_atom_site_aniso_U_22
_atom_site_aniso_U_33
_atom_site_aniso_U_12
_atom_site_aniso_U_13
_atom_site_aniso_U_23
FeMO(1) 0.00460 0.00900 0.00940 0.00000 0.00120 0.00000
FeMO(2) 0.00540 0.00830 0.01010 0.00000 0.00060 0.00000
MgMO(2) 0.00540 0.00830 0.01010 0.00000 0.00060 0.00000
FeMO(3) 0.00570 0.00820 0.01350 0.00110 0.00160 -0.00010
MgMO(3) 0.00570 0.00820 0.01350 0.00110 0.00160 -0.00010
FeMO(4) 0.00490 0.00830 0.01291 0.00000 0.00120 0.00010
MnMO(4) 0.00490 0.00830 0.01291 0.00000 0.00120 0.00010
FeMO(5) 0.00640 0.01200 0.01690 -0.00310 0.00490 -0.00400
MnMO(5) 0.00640 0.01200 0.01690 -0.00310 0.00490 -0.00400
ZrMO(5) 0.00640 0.01200 0.01690 -0.00310 0.00490 -0.00400
NaMO(5) 0.00640 0.01200 0.01690 -0.00310 0.00490 -0.00400
TiMH(1) 0.00110 0.13000 0.01050 0.00000 -0.00090 0.00000
TiMH(2) 0.00090 0.12200 0.01110 0.00000 -0.00140 0.00000
TiMH(3) 0.00170 0.00170 0.00330 -0.00030 0.00050 0.00040
Si(1) 0.02360 0.00870 0.00850 -0.00080 0.00140 0.00040
Si(2) 0.00170 0.00490 0.00810 0.00060 -0.00030 0.00000
Si(3) 0.00160 0.00430 0.00840 -0.00020 0.00040 0.00000
Si(4) 0.02260 0.00860 0.00850 -0.00070 0.00090 -0.00060
BaAP(1) 0.00480 0.00660 0.00520 0.00000 0.00030 0.00000
BaAP(2) 0.01230 0.03310 0.01540 -0.00060 0.00000 -0.00040
KAP(2) 0.01230 0.03310 0.01540 -0.00060 0.00000 -0.00040
KAP(3) 0.02170 0.03890 0.02520 0.00000 0.00350 0.00000
BaAP(3) 0.02170 0.03890 0.02520 0.00000 0.00350 0.00000
NaBP(1) 0.03100 0.03200 0.01800 0.00000 0.00130 0.00000
CaBP(1) 0.03100 0.03200 0.01800 0.00000 0.00130 0.00000
NaBP(2) 0.02900 0.02800 0.01700 0.00000 0.00140 0.00000
CaBP(2) 0.02900 0.02800 0.01700 0.00000 0.00140 0.00000
NaBP(3) 0.02340 0.02170 0.01230 -0.01030 -0.00040 0.00010
CaBP(3) 0.02340 0.02170 0.01230 -0.01030 -0.00040 0.00010
O(1) 0.00800 0.00400 0.01300 0.00000 0.00100 0.00000
O(2) 0.00400 0.00500 0.01100 -0.00230 -0.00360 0.00240
O(3) 0.00700 0.00500 0.01200 0.00080 -0.00020 0.00120
O(6) 0.00490 0.00240 0.01300 0.00050 -0.00060 -0.00120
O(7) 0.00200 0.01800 0.01400 -0.00380 -0.00070 -0.00010
O(8) 0.00900 0.02100 0.01400 0.00120 0.00200 -0.00100
O(9) 0.01400 0.00600 0.00500 -0.00030 -0.00090 0.00030
O(10) 0.01300 0.00400 0.00470 0.00010 -0.00060 -0.00090
O(11) 0.00600 0.21200 0.01600 0.02800 0.00300 -0.00100
O(12A) 0.01100 0.00500 0.01200 0.00000 -0.00700 0.00000
O(12B) 0.01100 0.00500 0.01200 0.00000 -0.00700 0.00000
O(13) 0.00900 0.23000 0.01300 0.03100 0.00700 0.00200
O(14) 0.01000 0.21500 0.01500 -0.03000 0.00700 -0.00600
O(15) 0.00800 0.23800 0.01700 -0.03400 0.00200 0.00200
O(16) 0.00500 0.01200 0.01000 0.00570 0.00090 0.00470
O(17) 0.00800 0.03800 0.01000 0.00000 0.00100 0.00000
O(18) 0.00800 0.04000 0.00800 0.00000 0.00200 0.00000
O-HXOA1 0.00700 0.01300 0.00230 0.00130 -0.00240 -0.00010
O-HXOA2 0.00800 0.01900 0.03000 0.00000 0.00300 0.00000
O-HXOA3 0.00600 0.01300 0.02700 0.00000 0.00300 0.00000
O-HXPM 0.00100 0.15100 0.00400 0.00000 0.00100 0.00000
FXPM 0.00100 0.15100 0.00400 0.00000 0.00100 0.00000
F 0.01000 0.01000 0.00300 0.00000 -0.00030 0.00000

loop_
_atom_site_label
_atom_site_fract_x
_atom_site_fract_y
_atom_site_fract_z
_atom_site_occupancy
_atom_site_U_iso_or_equiv
_atom_site_type_symbol
_atom_site_attached_hydrogens
FeMO(1) 0.12348 0.00000 0.74395 1.00000 0.00760 Fe 0
FeMO(2) 0.37436 0.00000 0.25460 0.90000 0.00790 Fe 0
MgMO(2) 0.37436 0.00000 0.25460 0.10000 0.00790 Mg 0
FeMO(3) 0.37433 0.12400 0.75126 0.95000 0.00910 Fe 0
MgMO(3) 0.37433 0.12400 0.75126 0.05000 0.00910 Mg 0
FeMO(4) 0.37424 0.24820 0.24466 0.77000 0.00870 Fe 0
MnMO(4) 0.37424 0.24820 0.24466 0.23000 0.00870 Mn 0
FeMO(5) 0.12389 0.12619 0.25122 0.49000 0.01150 Fe 0
MnMO(5) 0.12389 0.12619 0.25122 0.40000 0.01150 Mn 0
ZrMO(5) 0.12389 0.12619 0.25122 0.04000 0.01150 Zr 0
NaMO(5) 0.12389 0.12619 0.25122 0.07000 0.01150 Na 0
TiMH(1) 0.26682 0.00000 0.60285 1.00000 0.04740 Ti 0
TiMH(2) 0.23339 0.00000 0.39818 1.00000 0.04490 Ti 0
TiMH(3) 0.48335 0.23021 0.89798 1.00000 0.00220 Ti 0
Si(1) 0.01953 0.14135 0.61950 1.00000 0.01360 Si 0
Si(2) 0.25761 0.10891 0.11917 1.00000 0.00500 Si 0
Si(3) 0.21756 0.10937 0.88055 1.00000 0.00480 Si 0
Si(4) 0.47947 0.13996 0.37992 1.00000 0.01330 Si 0
BaAP(1) 0.50000 0.00000 0.00000 1.00000 0.00550 Ba 0
BaAP(2) 0.25000 0.25000 0.50000 0.52000 0.02030 Ba 0
KAP(2) 0.25000 0.25000 0.50000 0.36000 0.02030 K 0
KAP(3) 0.00000 0.03820 0.00000 0.36000 0.02850 K 0
BaAP(3) 0.00000 0.03820 0.00000 0.14000 0.02850 Ba 0
NaBP(1) 0.50000 0.00000 0.50000 0.60000 0.02710 Na 0
CaBP(1) 0.50000 0.00000 0.50000 0.40000 0.02710 Ca 0
NaBP(2) 0.00000 0.00000 0.50000 0.60000 0.02450 Na 0
CaBP(2) 0.00000 0.00000 0.50000 0.40000 0.02450 Ca 0
NaBP(3) 0.25000 0.25000 0.00000 0.60000 0.01920 Na 0
CaBP(3) 0.25000 0.25000 0.00000 0.40000 0.01920 Ca 0
O(1) 0.20810 0.00000 0.09910 1.00000 0.00830 O 0
O(2) 0.35900 0.12540 0.91230 1.00000 0.00700 O 0
O(3) 0.14890 0.17870 0.08690 1.00000 0.00800 O 0
O(4) 0.17380 0.00000 0.89900 1.00000 0.00600 O 0
O(5) 0.38790 0.12520 0.08720 1.00000 0.00810 O 0
O(6) 0.12010 0.17830 0.91380 1.00000 0.00690 O 0
O(7) 0.27490 0.11930 0.19730 1.00000 0.01110 O 0
O(8) 0.21280 0.12070 0.80250 1.00000 0.01470 O 0
O(9) 0.03550 0.13040 0.69840 1.00000 0.00850 O 0
O(10) 0.46150 0.12790 0.30120 1.00000 0.00750 O 0
O(11) 0.10560 0.09610 0.41410 1.00000 0.07800 O 0
O(12A) 0.42540 0.24970 0.40040 0.50000 0.00990 O 0
O(12B) 0.45520 0.24880 0.60020 0.50000 0.00990 O 0
O(13) 0.13530 0.09790 0.58660 1.00000 0.08400 O 0
O(14) 0.36520 0.09730 0.41440 1.00000 0.08000 O 0
O(15) 0.39420 0.09530 0.58760 1.00000 0.08700 O 0
O(16) 0.47440 0.23820 0.81260 1.00000 0.00900 O 0
O(17) 0.21740 0.00000 0.31120 1.00000 0.01880 O 0
O(18) 0.28110 0.00000 0.69030 1.00000 0.01860 O 0
O-HXOA1 0.29100 0.24840 0.70670 1.00000 0.00750 O 0
O-HXOA2 0.46480 0.00000 0.79430 1.00000 0.01890 O 0
O-HXOA3 0.03500 0.00000 0.20820 1.00000 0.01540 O 0
O-HXPM 0.24960 0.00000 0.50040 0.64000 0.05200 O 0
FXPM 0.24960 0.00000 0.50040 0.36000 0.05200 F 0
F 0.50000 0.22570 0.00000 1.00000 0.00790 F 0

loop_
_cod_changelog_entry_id
_cod_changelog_entry_author
_cod_changelog_entry_date
_cod_changelog_entry_text
1
;cod-tools version 3.8.0
Id: cif_guess_AMCSD_atom_types 9581 2023-05-17 12:35:41Z saulius
;
2023-05-23T09:21:30+03:00
;Derived atom types and hydrogen counts
from atom names that follow the AMCSD naming convention
(Wat == water, O-H == hydroxyl).
;
2
;cod-tools version 3.10.1
Id: cif_fix_AMCSD_aniso_labels 10200 2024-08-01 14:09:44Z saulius
;
2024-08-02T12:21:53+03:00
;Changed the following '_atom_site_aniso_label' values:
'OHXOA1' -> 'O-HXOA1'
'OHXOA2' -> 'O-HXOA2'
'OHXOA3' -> 'O-HXOA3'
'OHXPM' -> 'O-HXPM'
;

loop_
_cod_related_entry_id
_cod_related_entry_database
_cod_related_entry_code
1 AMCSD 0007327
